data_7713157
loop_
_publ_author_name
'Borah, Aditya'
'Dey, Sourav'
'Gupta, Sandeep Kumar'
'Rajaraman, Gopalan'
'Murugavel, Ramaswamy'

_publ_section_title
;
 Field-Induced SIM Behaviour in Early Lanthanide(III) Organophosphates
 Incorporating 18-crown-6
;
_journal_name_full 'Dalton Transactions'
_journal_paper_doi 10.1039/D3DT01206A
_journal_year 2023
_chemical_formula_moiety 'C36 H62 O15 P2 Sm, 1.187(I2), C H4 O, H2 O'
_chemical_formula_sum 'C37 H68 I2.38 O17 P2 Sm'
_chemical_formula_weight 1298.59
_chemical_name_systematic Sm
_space_group_crystal_system triclinic
_space_group_IT_number 2
_space_group_name_Hall '-P 1'
_space_group_name_H-M_alt 'P -1'
_atom_sites_solution_hydrogens mixed
_atom_sites_solution_primary dual
_audit_block_doi 10.5517/ccdc.csd.cc2fsj5y
_audit_creation_date 2023-03-27
_audit_creation_method
;
Olex2 1.5
(compiled 2023.03.06 svn.rbb2c1857 for OlexSys, GUI svn.r6748)
;
_audit_update_record
;
2023-04-20 deposited with the CCDC.	2023-05-23 downloaded from the CCDC.
;
_cell_angle_alpha 76.591(4)
_cell_angle_beta 84.307(5)
_cell_angle_gamma 73.542(5)
_cell_formula_units_Z 2
_cell_length_a 13.0040(8)
_cell_length_b 13.2938(6)
_cell_length_c 15.9969(8)
_cell_measurement_reflns_used 24468
_cell_measurement_temperature 150.00
_cell_measurement_theta_max 28.5760
_cell_measurement_theta_min 2.2930
_cell_volume 2578.2(2)
_computing_molecular_graphics 'Olex2 1.5 (Dolomanov et al., 2009)'
_computing_publication_material 'Olex2 1.5 (Dolomanov et al., 2009)'
_computing_structure_refinement 'SHELXL 2018/3 (Sheldrick, 2015)'
_computing_structure_solution 'SHELXT 2018/2 (Sheldrick, 2018)'
_diffrn_ambient_temperature 150.00
_diffrn_measured_fraction_theta_full 0.999
_diffrn_measured_fraction_theta_max 0.992
_diffrn_measurement_device_type rigaku
_diffrn_radiation_type MoK\a
_diffrn_radiation_wavelength 0.71073
_diffrn_reflns_av_R_equivalents 0.0559
_diffrn_reflns_av_unetI/netI 0.0420
_diffrn_reflns_Laue_measured_fraction_full 0.999
_diffrn_reflns_Laue_measured_fraction_max 0.992
_diffrn_reflns_limit_h_max 16
_diffrn_reflns_limit_h_min -16
_diffrn_reflns_limit_k_max 17
_diffrn_reflns_limit_k_min -16
_diffrn_reflns_limit_l_max 20
_diffrn_reflns_limit_l_min -20
_diffrn_reflns_number 66179
_diffrn_reflns_point_group_measured_fraction_full 0.999
_diffrn_reflns_point_group_measured_fraction_max 0.992
_diffrn_reflns_theta_full 25.242
_diffrn_reflns_theta_max 27.499
_diffrn_reflns_theta_min 1.635
_exptl_absorpt_coefficient_mu 2.684
_exptl_absorpt_correction_T_max 1.0000
_exptl_absorpt_correction_T_min 0.61290
_exptl_absorpt_correction_type multi-scan
_exptl_absorpt_process_details 'CrysAlisPro 1.171.39.32a (Rigaku Oxford Diffraction, 2017)'
_exptl_crystal_colour 'clear reddish brown'
_exptl_crystal_colour_lustre clear
_exptl_crystal_colour_modifier reddish
_exptl_crystal_colour_primary brown
_exptl_crystal_density_diffrn 1.673
_exptl_crystal_description block
_exptl_crystal_F_000 1288
_exptl_crystal_size_max 0.15
_exptl_crystal_size_mid 0.12
_exptl_crystal_size_min 0.1
_refine_diff_density_max 2.775
_refine_diff_density_min -1.557
_refine_diff_density_rms 0.153
_refine_ls_extinction_method none
_refine_ls_goodness_of_fit_ref 1.146
_refine_ls_hydrogen_treatment constr
_refine_ls_matrix_type full
_refine_ls_number_parameters 593
_refine_ls_number_reflns 11757
_refine_ls_number_restraints 0
_refine_ls_restrained_S_all 1.146
_refine_ls_R_factor_all 0.0528
_refine_ls_R_factor_gt 0.0446
_refine_ls_shift/su_max 0.001
_refine_ls_shift/su_mean 0.000
_refine_ls_structure_factor_coef Fsqd
_refine_ls_weighting_details 'w=1/[\s^2^(Fo^2^)+(0.0382P)^2^+10.6931P] where P=(Fo^2^+2Fc^2^)/3'
_refine_ls_weighting_scheme calc
_refine_ls_wR_factor_gt 0.1035
_refine_ls_wR_factor_ref 0.1150
_reflns_Friedel_coverage 0.000
_reflns_number_gt 10281
_reflns_number_total 11757
_reflns_threshold_expression 'I > 2\s(I)'
_cod_data_source_file d3dt01206a2.cif
_cod_data_source_block adi-289-sm
_cod_database_code 7713157
_shelx_shelxl_version_number 2018/3
_shelx_space_group_comment
;
The symmetry employed for this shelxl refinement is uniquely defined
by the following loop, which should always be used as a source of
symmetry information in preference to the above space-group names.
They are only intended as comments.
;
_shelx_estimated_absorpt_t_max 0.775
_shelx_estimated_absorpt_t_min 0.689
_olex2_refinement_description
;
1. Fixed Uiso
 At 1.2 times of:
  All C(H) groups, All C(H,H) groups
 At 1.5 times of:
  All C(H,H,H) groups, All O(H) groups, All O(H,H) groups
2. Others
 Fixed Sof: I2(0.607) I2b(0.05) I3(0.607) I3b(0.02) I2a(0.05) I3a(0.04)
3.a Free rotating group:
 O17(H17A,H17B)
3.b Rotating group:
 O9(H9A,H9B)
3.c Ternary CH refined with riding coordinates:
 C7(H7), C10(H10), C19(H19), C22(H22)
3.d Secondary CH2 refined with riding coordinates:
 C25(H25A,H25B), C26(H26A,H26B), C27(H27A,H27B), C28(H28A,H28B), C29(H29A,
 H29B), C30(H30A,H30B), C31(H31A,H31B), C32(H32A,H32B), C33(H33A,H33B),
 C34(H34A,H34B), C35(H35A,H35B), C36(H36A,H36B)
3.e Aromatic/amide H refined with riding coordinates:
 C3(H3A), C4(H4), C5(H5), C15(H15), C16(H16), C17(H17)
3.f Idealised Me refined as rotating group:
 C8(H8A,H8B,H8C), C9(H9C,H9D,H9E), C11(H11A,H11B,H11C), C12(H12A,H12B,H12C),
 C20(H20A,H20B,H20C), C21(H21A,H21B,H21C), C23(H23A,H23B,H23C), C24(H24A,H24B,
 H24C), C37(H37A,H37B,H37C)
3.g Idealised tetrahedral OH refined as rotating group:
 O3(H3), O6(H6), O16(H16A)
;
_olex2_exptl_crystal_mounting_method ' '
_olex2_submission_original_sample_id 4_ADI_Sm
_olex2_submission_special_instructions 'No special instructions were received'

loop_
_space_group_symop_operation_xyz
'x, y, z'
'-x, -y, -z'

loop_
_atom_site_label
_atom_site_type_symbol
_atom_site_fract_x
_atom_site_fract_y
_atom_site_fract_z
_atom_site_U_iso_or_equiv
_atom_site_adp_type
_atom_site_occupancy
_atom_site_site_symmetry_order
_atom_site_calc_flag
_atom_site_refinement_flags_posn
_atom_site_refinement_flags_adp
_atom_site_refinement_flags_occupancy
_atom_site_disorder_assembly
_atom_site_disorder_group
Sm1 Sm 0.79480(2) 0.37870(2) 0.78479(2) 0.01643(7) Uani 1 1 d . . . . .
I0AA I 0.18049(7) 0.10529(6) 1.32494(5) 0.03842(16) Uani 0.607 1 d . . P A 1
I1 I 0.04570(3) 0.16472(3) 1.15785(3) 0.03570(10) Uani 1 1 d . . . . .
I1AA I 0.32519(9) 0.04397(7) 1.45808(5) 0.0628(2) Uani 0.607 1 d . . P A 1
I2 I 0.2157(11) 0.0381(12) 1.3364(12) 0.094(5) Uani 0.05 1 d . . P B 2
I3 I 0.2423(17) 0.0507(12) 1.4718(14) 0.092(6) Uani 0.04 1 d . . P A -1
I4 I 0.221(3) 0.120(3) 1.3832(19) 0.088(12) Uani 0.02 1 d . . P B 2
I5 I 0.1284(15) 0.1092(17) 1.3117(15) 0.129(9) Uani 0.05 1 d . . P A -1
P1 P 0.84728(9) 0.50653(9) 0.56372(7) 0.0181(2) Uani 1 1 d . . . . .
P2 P 0.59567(9) 0.35556(9) 0.97000(7) 0.0157(2) Uani 1 1 d . . . . .
O1 O 0.8052(2) 0.4946(2) 0.65536(19) 0.0188(6) Uani 1 1 d . . . . .
O2 O 0.9315(3) 0.4103(3) 0.5440(2) 0.0212(7) Uani 1 1 d . . . . .
O3 O 0.8862(3) 0.6100(3) 0.5362(2) 0.0232(7) Uani 1 1 d . . . . .
H3 H 0.946131 0.596302 0.510105 0.035 Uiso 1 1 calc R U . . .
O4 O 0.7406(2) 0.5291(3) 0.51146(19) 0.0201(6) Uani 1 1 d . . . . .
O5 O 0.6872(2) 0.3545(2) 0.9048(2) 0.0203(7) Uani 1 1 d . . . . .
O6 O 0.4857(2) 0.4126(2) 0.9274(2) 0.0193(6) Uani 1 1 d . . . . .
H6 H 0.458224 0.470246 0.943918 0.029 Uiso 1 1 calc R U . . .
O7 O 0.6052(3) 0.3965(2) 1.0478(2) 0.0200(6) Uani 1 1 d . . . . .
O8 O 0.5959(2) 0.2313(2) 0.9943(2) 0.0181(6) Uani 1 1 d . . . . .
O9 O 0.9279(3) 0.2765(3) 0.6993(2) 0.0249(7) Uani 1 1 d . . . . .
H9A H 0.914564 0.207340 0.692552 0.037 Uiso 1 1 d R U . . .
H9B H 0.931576 0.311628 0.636990 0.037 Uiso 1 1 d R U . . .
O10 O 0.9334(3) 0.2571(3) 0.8949(2) 0.0236(7) Uani 1 1 d . . . . .
O11 O 0.9536(3) 0.4476(3) 0.8039(2) 0.0229(7) Uani 1 1 d . . . . .
O12 O 0.7527(3) 0.5590(2) 0.8224(2) 0.0213(7) Uani 1 1 d . . . . .
O13 O 0.6058(3) 0.5038(3) 0.7520(2) 0.0217(7) Uani 1 1 d . . . . .
O14 O 0.6758(3) 0.3146(3) 0.7022(2) 0.0243(7) Uani 1 1 d . . . . .
O15 O 0.8046(3) 0.1750(2) 0.8269(2) 0.0219(7) Uani 1 1 d . . . . .
C1 C 0.7430(4) 0.5283(4) 0.4237(3) 0.0210(9) Uani 1 1 d . . . . .
C2 C 0.7243(4) 0.6260(4) 0.3637(3) 0.0241(10) Uani 1 1 d . . . . .
C3 C 0.7214(4) 0.6229(4) 0.2774(3) 0.0301(11) Uani 1 1 d . . . . .
H3A H 0.707629 0.688144 0.235250 0.036 Uiso 1 1 calc R U . . .
C4 C 0.7383(4) 0.5267(5) 0.2520(3) 0.0324(12) Uani 1 1 d . . . . .
H4 H 0.738593 0.526112 0.192746 0.039 Uiso 1 1 calc R U . . .
C5 C 0.7548(4) 0.4319(4) 0.3124(3) 0.0280(11) Uani 1 1 d . . . . .
H5 H 0.765561 0.366376 0.294197 0.034 Uiso 1 1 calc R U . . .
C6 C 0.7559(4) 0.4301(4) 0.4003(3) 0.0251(10) Uani 1 1 d . . . . .
C7 C 0.7048(4) 0.7329(4) 0.3912(3) 0.0253(10) Uani 1 1 d . . . . .
H7 H 0.720484 0.717677 0.453538 0.030 Uiso 1 1 calc R U . . .
C8 C 0.5890(5) 0.8002(6) 0.3788(6) 0.058(2) Uani 1 1 d . . . . .
H8A H 0.541520 0.764904 0.419124 0.087 Uiso 1 1 calc R U . . .
H8B H 0.569311 0.807303 0.319754 0.087 Uiso 1 1 calc R U . . .
H8C H 0.581564 0.871504 0.389698 0.087 Uiso 1 1 calc R U . . .
C9 C 0.7784(6) 0.7968(6) 0.3404(5) 0.058(2) Uani 1 1 d . . . . .
H9C H 0.852897 0.752804 0.345553 0.087 Uiso 1 1 calc R U . . .
H9D H 0.770255 0.861341 0.362860 0.087 Uiso 1 1 calc R U . . .
H9E H 0.759706 0.817754 0.279741 0.087 Uiso 1 1 calc R U . . .
C10 C 0.7637(5) 0.3251(4) 0.4661(4) 0.0313(11) Uani 1 1 d . . . . .
H10 H 0.771569 0.338803 0.523696 0.038 Uiso 1 1 calc R U . . .
C11 C 0.6593(6) 0.2922(5) 0.4698(4) 0.0499(17) Uani 1 1 d . . . . .
H11A H 0.600087 0.345836 0.490544 0.075 Uiso 1 1 calc R U . . .
H11B H 0.666707 0.222113 0.508996 0.075 Uiso 1 1 calc R U . . .
H11C H 0.644366 0.287463 0.412156 0.075 Uiso 1 1 calc R U . . .
C12 C 0.8618(7) 0.2357(5) 0.4489(5) 0.0571(19) Uani 1 1 d . . . . .
H12A H 0.926424 0.261002 0.443920 0.086 Uiso 1 1 calc R U . . .
H12B H 0.853288 0.215660 0.395322 0.086 Uiso 1 1 calc R U . . .
H12C H 0.868527 0.173033 0.496632 0.086 Uiso 1 1 calc R U . . .
C13 C 0.5422(4) 0.1832(3) 1.0663(3) 0.0180(9) Uani 1 1 d . . . . .
C14 C 0.4439(4) 0.1669(3) 1.0544(3) 0.0189(9) Uani 1 1 d . . . . .
C15 C 0.3946(4) 0.1138(4) 1.1260(3) 0.0218(9) Uani 1 1 d . . . . .
H15 H 0.326375 0.103462 1.120682 0.026 Uiso 1 1 calc R U . . .
C16 C 0.4437(4) 0.0758(4) 1.2047(3) 0.0272(11) Uani 1 1 d . . . . .
H16 H 0.408912 0.040079 1.252728 0.033 Uiso 1 1 calc R U . . .
C17 C 0.5443(4) 0.0902(4) 1.2133(3) 0.0256(10) Uani 1 1 d . . . . .
H17 H 0.577943 0.063185 1.267038 0.031 Uiso 1 1 calc R U . . .
C18 C 0.5958(4) 0.1438(3) 1.1436(3) 0.0196(9) Uani 1 1 d . . . . .
C19 C 0.3891(4) 0.2047(4) 0.9687(3) 0.0194(9) Uani 1 1 d . . . . .
H19 H 0.438646 0.235386 0.924930 0.023 Uiso 1 1 calc R U . . .
C20 C 0.2852(4) 0.2926(4) 0.9724(3) 0.0252(10) Uani 1 1 d . . . . .
H20A H 0.234841 0.264409 1.014719 0.038 Uiso 1 1 calc R U . . .
H20B H 0.253495 0.316797 0.915693 0.038 Uiso 1 1 calc R U . . .
H20C H 0.300346 0.353153 0.989224 0.038 Uiso 1 1 calc R U . . .
C21 C 0.3683(5) 0.1107(4) 0.9393(4) 0.0323(12) Uani 1 1 d . . . . .
H21A H 0.317438 0.080916 0.979949 0.048 Uiso 1 1 calc R U . . .
H21B H 0.435958 0.054949 0.937204 0.048 Uiso 1 1 calc R U . . .
H21C H 0.338254 0.136019 0.881995 0.048 Uiso 1 1 calc R U . . .
C22 C 0.7087(4) 0.1519(4) 1.1518(3) 0.0230(10) Uani 1 1 d . . . . .
H22 H 0.725696 0.203931 1.099899 0.028 Uiso 1 1 calc R U . . .
C23 C 0.7202(4) 0.1925(6) 1.2309(4) 0.0457(16) Uani 1 1 d . . . . .
H23A H 0.699657 0.145151 1.282604 0.069 Uiso 1 1 calc R U . . .
H23B H 0.673484 0.265499 1.226835 0.069 Uiso 1 1 calc R U . . .
H23C H 0.794931 0.192840 1.234350 0.069 Uiso 1 1 calc R U . . .
C24 C 0.7889(4) 0.0423(4) 1.1519(4) 0.0301(11) Uani 1 1 d . . . . .
H24A H 0.779339 0.017053 1.101043 0.045 Uiso 1 1 calc R U . . .
H24B H 0.776577 -0.009238 1.203933 0.045 Uiso 1 1 calc R U . . .
H24C H 0.862184 0.049127 1.150716 0.045 Uiso 1 1 calc R U . . .
C25 C 1.0342(4) 0.2820(4) 0.8931(4) 0.0316(12) Uani 1 1 d . . . . .
H25A H 1.080868 0.258396 0.844610 0.038 Uiso 1 1 calc R U . . .
H25B H 1.071589 0.244956 0.947344 0.038 Uiso 1 1 calc R U . . .
C26 C 1.0103(4) 0.3998(4) 0.8827(4) 0.0333(12) Uani 1 1 d . . . . .
H26A H 0.965359 0.423196 0.932017 0.040 Uiso 1 1 calc R U . . .
H26B H 1.077571 0.421629 0.879431 0.040 Uiso 1 1 calc R U . . .
C27 C 0.9310(4) 0.5636(4) 0.7835(4) 0.0282(11) Uani 1 1 d . . . . .
H27A H 0.918912 0.591238 0.721198 0.034 Uiso 1 1 calc R U . . .
H27B H 0.992755 0.585379 0.797797 0.034 Uiso 1 1 calc R U . . .
C28 C 0.8330(4) 0.6093(4) 0.8344(4) 0.0322(12) Uani 1 1 d . . . . .
H28A H 0.848912 0.593821 0.896004 0.039 Uiso 1 1 calc R U . . .
H28B H 0.807718 0.688032 0.813655 0.039 Uiso 1 1 calc R U . . .
C29 C 0.6424(4) 0.6201(4) 0.8294(3) 0.0255(10) Uani 1 1 d . . . . .
H29A H 0.638283 0.695468 0.830013 0.031 Uiso 1 1 calc R U . . .
H29B H 0.607473 0.588871 0.883051 0.031 Uiso 1 1 calc R U . . .
C30 C 0.5874(4) 0.6155(4) 0.7517(4) 0.0305(11) Uani 1 1 d . . . . .
H30A H 0.509524 0.650472 0.755732 0.037 Uiso 1 1 calc R U . . .
H30B H 0.617948 0.652447 0.698234 0.037 Uiso 1 1 calc R U . . .
C31 C 0.5525(4) 0.4879(4) 0.6839(3) 0.0252(10) Uani 1 1 d . . . . .
H31A H 0.586896 0.511437 0.627491 0.030 Uiso 1 1 calc R U . . .
H31B H 0.476089 0.529436 0.683645 0.030 Uiso 1 1 calc R U . . .
C32 C 0.5622(4) 0.3688(4) 0.7012(3) 0.0267(10) Uani 1 1 d . . . . .
H32A H 0.526746 0.345732 0.757175 0.032 Uiso 1 1 calc R U . . .
H32B H 0.527812 0.351981 0.655515 0.032 Uiso 1 1 calc R U . . .
C33 C 0.6969(4) 0.1993(4) 0.7122(3) 0.0282(11) Uani 1 1 d . . . . .
H33A H 0.760727 0.172584 0.676109 0.034 Uiso 1 1 calc R U . . .
H33B H 0.634927 0.182707 0.692619 0.034 Uiso 1 1 calc R U . . .
C34 C 0.7160(4) 0.1446(4) 0.8038(3) 0.0258(10) Uani 1 1 d . . . . .
H34A H 0.651667 0.167999 0.840412 0.031 Uiso 1 1 calc R U . . .
H34B H 0.733472 0.065698 0.810556 0.031 Uiso 1 1 calc R U . . .
C35 C 0.8413(4) 0.1224(4) 0.9119(3) 0.0241(10) Uani 1 1 d . . . . .
H35A H 0.848826 0.044322 0.921872 0.029 Uiso 1 1 calc R U . . .
H35B H 0.789842 0.152031 0.955730 0.029 Uiso 1 1 calc R U . . .
C36 C 0.9473(4) 0.1425(4) 0.9170(3) 0.0274(11) Uani 1 1 d . . . . .
H36A H 0.974089 0.112827 0.975927 0.033 Uiso 1 1 calc R U . . .
H36B H 1.000133 0.107275 0.876578 0.033 Uiso 1 1 calc R U . . .
O16 O 0.9942(4) 0.0696(3) 0.6930(3) 0.0566(13) Uani 1 1 d . . . . .
H16A H 0.981938 0.016515 0.728419 0.085 Uiso 1 1 calc R U . . .
C37 C 1.0513(7) 0.0353(7) 0.6193(6) 0.070(2) Uani 1 1 d . . . . .
H37A H 1.060104 0.097988 0.575850 0.105 Uiso 1 1 calc R U . . .
H37B H 1.011072 -0.003100 0.595507 0.105 Uiso 1 1 calc R U . . .
H37C H 1.122047 -0.012590 0.635941 0.105 Uiso 1 1 calc R U . . .
O17 O 0.8250(3) 0.4192(3) 1.0645(3) 0.0400(9) Uani 1 1 d G . . . .
H17A H 0.865589 0.357964 1.090651 0.060 Uiso 1 1 d G U . . .
H17B H 0.761585 0.412273 1.059116 0.060 Uiso 1 1 d G U . . .

loop_
_atom_site_aniso_label
_atom_site_aniso_U_11
_atom_site_aniso_U_22
_atom_site_aniso_U_33
_atom_site_aniso_U_23
_atom_site_aniso_U_13
_atom_site_aniso_U_12
Sm1 0.01563(12) 0.01513(12) 0.01771(12) -0.00387(8) 0.00104(8) -0.00309(9)
I0AA 0.0388(4) 0.0327(4) 0.0441(4) -0.0136(3) 0.0094(3) -0.0093(3)
I1 0.02875(18) 0.02361(17) 0.0578(2) -0.01119(16) -0.00245(16) -0.00960(14)
I1AA 0.0708(6) 0.0674(6) 0.0451(4) -0.0213(4) -0.0056(4) -0.0016(5)
I2 0.067(8) 0.051(7) 0.158(15) -0.021(8) -0.040(9) 0.004(6)
I3 0.097(13) 0.055(8) 0.129(15) -0.006(9) -0.079(12) -0.014(8)
I4 0.09(2) 0.09(2) 0.063(17) -0.046(16) -0.056(16) 0.039(17)
I5 0.076(10) 0.132(16) 0.20(2) -0.019(13) -0.068(12) -0.052(11)
P1 0.0198(6) 0.0167(5) 0.0170(6) -0.0030(4) 0.0019(4) -0.0051(4)
P2 0.0159(5) 0.0132(5) 0.0169(5) -0.0033(4) 0.0016(4) -0.0030(4)
O1 0.0198(16) 0.0179(15) 0.0168(16) -0.0027(12) 0.0031(12) -0.0043(12)
O2 0.0213(16) 0.0210(16) 0.0209(17) -0.0053(13) 0.0040(13) -0.0059(13)
O3 0.0211(17) 0.0193(16) 0.0295(19) -0.0057(13) 0.0075(14) -0.0083(13)
O4 0.0205(16) 0.0247(17) 0.0149(15) -0.0047(12) 0.0010(12) -0.0062(13)
O5 0.0174(15) 0.0172(15) 0.0245(17) -0.0016(13) 0.0024(13) -0.0053(12)
O6 0.0186(16) 0.0159(15) 0.0230(17) -0.0072(13) -0.0023(13) -0.0009(12)
O7 0.0220(16) 0.0159(15) 0.0209(16) -0.0054(12) -0.0009(12) -0.0021(13)
O8 0.0186(15) 0.0136(14) 0.0213(16) -0.0045(12) 0.0028(12) -0.0035(12)
O9 0.0265(18) 0.0219(17) 0.0222(17) -0.0032(13) 0.0073(14) -0.0038(14)
O10 0.0200(16) 0.0215(16) 0.0275(18) -0.0030(13) -0.0005(13) -0.0046(13)
O11 0.0238(17) 0.0200(16) 0.0251(18) -0.0055(13) -0.0012(13) -0.0057(13)
O12 0.0206(16) 0.0184(16) 0.0280(18) -0.0091(13) 0.0018(13) -0.0077(13)
O13 0.0213(16) 0.0192(16) 0.0236(17) -0.0032(13) -0.0020(13) -0.0045(13)
O14 0.0227(17) 0.0220(17) 0.0294(19) -0.0068(14) -0.0041(14) -0.0058(14)
O15 0.0248(17) 0.0173(16) 0.0231(17) -0.0046(13) -0.0003(13) -0.0050(13)
C1 0.024(2) 0.026(2) 0.015(2) -0.0052(18) 0.0007(17) -0.0089(19)
C2 0.026(2) 0.025(2) 0.021(2) -0.0033(19) 0.0018(19) -0.008(2)
C3 0.032(3) 0.033(3) 0.023(3) 0.001(2) 0.000(2) -0.013(2)
C4 0.039(3) 0.039(3) 0.020(3) -0.006(2) 0.003(2) -0.014(2)
C5 0.030(3) 0.029(3) 0.028(3) -0.013(2) 0.000(2) -0.008(2)
C6 0.025(2) 0.027(3) 0.023(2) -0.007(2) -0.0006(19) -0.006(2)
C7 0.027(3) 0.022(2) 0.025(3) -0.0006(19) -0.0030(19) -0.006(2)
C8 0.035(3) 0.045(4) 0.105(6) -0.043(4) -0.005(4) -0.002(3)
C9 0.073(5) 0.048(4) 0.069(5) -0.022(4) 0.017(4) -0.039(4)
C10 0.042(3) 0.020(2) 0.031(3) -0.001(2) -0.005(2) -0.010(2)
C11 0.067(4) 0.048(4) 0.041(4) 0.010(3) -0.014(3) -0.037(3)
C12 0.080(5) 0.027(3) 0.057(4) -0.007(3) -0.011(4) 0.000(3)
C13 0.021(2) 0.0105(19) 0.022(2) -0.0027(16) 0.0003(17) -0.0031(17)
C14 0.019(2) 0.0110(19) 0.026(2) -0.0072(17) 0.0019(18) -0.0013(17)
C15 0.023(2) 0.019(2) 0.025(2) -0.0037(18) 0.0010(18) -0.0102(19)
C16 0.035(3) 0.025(2) 0.021(2) -0.0006(19) 0.002(2) -0.013(2)
C17 0.036(3) 0.022(2) 0.019(2) -0.0022(18) -0.005(2) -0.008(2)
C18 0.024(2) 0.014(2) 0.021(2) -0.0032(17) -0.0047(18) -0.0037(18)
C19 0.022(2) 0.020(2) 0.018(2) -0.0042(17) -0.0032(17) -0.0062(18)
C20 0.020(2) 0.026(2) 0.027(3) -0.0021(19) -0.0034(19) -0.0032(19)
C21 0.044(3) 0.024(3) 0.034(3) -0.009(2) -0.011(2) -0.010(2)
C22 0.024(2) 0.020(2) 0.028(3) -0.0061(19) -0.0064(19) -0.0062(19)
C23 0.022(3) 0.064(4) 0.063(4) -0.044(4) -0.007(3) -0.004(3)
C24 0.023(2) 0.022(2) 0.045(3) -0.008(2) -0.001(2) -0.006(2)
C25 0.016(2) 0.039(3) 0.038(3) 0.000(2) -0.006(2) -0.009(2)
C26 0.028(3) 0.038(3) 0.036(3) -0.001(2) -0.010(2) -0.017(2)
C27 0.024(2) 0.021(2) 0.042(3) -0.006(2) 0.002(2) -0.011(2)
C28 0.030(3) 0.032(3) 0.042(3) -0.017(2) 0.003(2) -0.014(2)
C29 0.021(2) 0.017(2) 0.038(3) -0.012(2) 0.005(2) -0.0023(18)
C30 0.026(3) 0.016(2) 0.045(3) -0.008(2) -0.004(2) 0.0041(19)
C31 0.020(2) 0.029(3) 0.023(2) -0.0020(19) -0.0060(18) -0.003(2)
C32 0.018(2) 0.029(3) 0.032(3) -0.004(2) -0.0088(19) -0.005(2)
C33 0.036(3) 0.022(2) 0.033(3) -0.012(2) -0.001(2) -0.011(2)
C34 0.029(3) 0.020(2) 0.032(3) -0.009(2) 0.003(2) -0.011(2)
C35 0.029(3) 0.016(2) 0.025(2) -0.0033(18) 0.0004(19) -0.0023(19)
C36 0.028(3) 0.021(2) 0.028(3) -0.0024(19) -0.002(2) -0.001(2)
O16 0.076(3) 0.027(2) 0.060(3) -0.011(2) 0.006(3) -0.005(2)
C37 0.057(5) 0.063(5) 0.091(6) -0.043(5) -0.010(4) 0.005(4)
O17 0.032(2) 0.034(2) 0.054(3) -0.0114(19) -0.0026(19) -0.0080(17)

loop_
_atom_type_symbol
_atom_type_description
_atom_type_scat_dispersion_real
_atom_type_scat_dispersion_imag
_atom_type_scat_source
C C 0.0033 0.0016 'International Tables Vol C Tables 4.2.6.8 and 6.1.1.4'
H H 0.0000 0.0000 'International Tables Vol C Tables 4.2.6.8 and 6.1.1.4'
I I -0.4742 1.8119 'International Tables Vol C Tables 4.2.6.8 and 6.1.1.4'
O O 0.0106 0.0060 'International Tables Vol C Tables 4.2.6.8 and 6.1.1.4'
P P 0.1023 0.0942 'International Tables Vol C Tables 4.2.6.8 and 6.1.1.4'
Sm Sm -0.1638 3.4418 'International Tables Vol C Tables 4.2.6.8 and 6.1.1.4'

loop_
_geom_angle_atom_site_label_1
_geom_angle_atom_site_label_2
_geom_angle_atom_site_label_3
_geom_angle
_geom_angle_site_symmetry_1
_geom_angle_site_symmetry_3
_geom_angle_publ_flag
O1 Sm1 O9 74.59(11) . . ?
O1 Sm1 O10 134.14(11) . . ?
O1 Sm1 O11 77.75(11) . . ?
O1 Sm1 O12 75.78(11) . . ?
O1 Sm1 O13 72.03(10) . . ?
O1 Sm1 O14 82.72(11) . . ?
O1 Sm1 O15 133.02(10) . . ?
O5 Sm1 O1 142.24(11) . . ?
O5 Sm1 O9 140.37(11) . . ?
O5 Sm1 O10 79.14(11) . . ?
O5 Sm1 O11 114.52(11) . . ?
O5 Sm1 O12 79.04(11) . . ?
O5 Sm1 O13 71.64(11) . . ?
O5 Sm1 O14 90.11(11) . . ?
O5 Sm1 O15 73.11(10) . . ?
O9 Sm1 O10 76.57(11) . . ?
O9 Sm1 O11 81.10(11) . . ?
O9 Sm1 O12 137.22(11) . . ?
O9 Sm1 O13 132.19(11) . . ?
O9 Sm1 O14 79.33(11) . . ?
O9 Sm1 O15 67.94(11) . . ?
O10 Sm1 O15 62.06(10) . . ?
O11 Sm1 O10 63.08(10) . . ?
O11 Sm1 O13 122.75(10) . . ?
O11 Sm1 O14 155.37(11) . . ?
O11 Sm1 O15 121.43(10) . . ?
O12 Sm1 O10 104.02(11) . . ?
O12 Sm1 O11 62.88(10) . . ?
O12 Sm1 O13 63.15(10) . . ?
O12 Sm1 O14 126.24(10) . . ?
O12 Sm1 O15 150.65(10) . . ?
O13 Sm1 O10 149.71(10) . . ?
O13 Sm1 O15 114.78(10) . . ?
O14 Sm1 O10 125.51(10) . . ?
O14 Sm1 O13 63.44(10) . . ?
O14 Sm1 O15 63.68(10) . . ?
I3 I0AA I1AA 22.0(6) . . ?
I5 I0AA I1AA 148.2(19) . . ?
I5 I0AA I3 127(2) . . ?
I3 I1AA I0AA 59.3(10) . . ?
I0AA I3 I5 11.3(4) . . ?
I1AA I3 I0AA 98.8(14) . . ?
I1AA I3 I5 109.9(15) . . ?
I0AA I5 I1 132(2) . . ?
I0AA I5 I3 42.1(17) . . ?
I1 I5 I3 173.6(10) . . ?
O1 P1 O2 115.09(18) . . ?
O1 P1 O3 109.89(18) . . ?
O1 P1 O4 102.46(17) . . ?
O2 P1 O3 111.54(18) . . ?
O2 P1 O4 110.95(18) . . ?
O3 P1 O4 106.20(18) . . ?
O5 P2 O6 111.42(18) . . ?
O5 P2 O8 101.73(17) . . ?
O6 P2 O8 103.35(17) . . ?
O7 P2 O5 115.76(19) . . ?
O7 P2 O6 111.60(18) . . ?
O7 P2 O8 111.86(18) . . ?
P1 O1 Sm1 146.27(19) . . ?
P1 O3 H3 109.5 . . ?
C1 O4 P1 122.9(3) . . ?
P2 O5 Sm1 166.4(2) . . ?
P2 O6 H6 109.5 . . ?
C13 O8 P2 125.2(3) . . ?
Sm1 O9 H9A 115.4 . . ?
Sm1 O9 H9B 114.8 . . ?
H9A O9 H9B 98.5 . . ?
C25 O10 Sm1 117.7(3) . . ?
C25 O10 C36 111.0(4) . . ?
C36 O10 Sm1 120.6(3) . . ?
C26 O11 Sm1 116.6(3) . . ?
C26 O11 C27 112.3(4) . . ?
C27 O11 Sm1 113.8(3) . . ?
C28 O12 Sm1 123.8(3) . . ?
C28 O12 C29 116.6(4) . . ?
C29 O12 Sm1 119.6(3) . . ?
C30 O13 Sm1 118.2(3) . . ?
C31 O13 Sm1 116.7(3) . . ?
C31 O13 C30 112.0(4) . . ?
C32 O14 Sm1 117.5(3) . . ?
C32 O14 C33 112.6(4) . . ?
C33 O14 Sm1 116.4(3) . . ?
C34 O15 Sm1 116.4(3) . . ?
C34 O15 C35 114.0(4) . . ?
C35 O15 Sm1 114.8(3) . . ?
C2 C1 O4 118.9(4) . . ?
C2 C1 C6 122.5(4) . . ?
C6 C1 O4 118.4(4) . . ?
C1 C2 C7 121.7(4) . . ?
C3 C2 C1 117.5(5) . . ?
C3 C2 C7 120.8(4) . . ?
C2 C3 H3A 119.4 . . ?
C4 C3 C2 121.2(5) . . ?
C4 C3 H3A 119.4 . . ?
C3 C4 H4 119.9 . . ?
C5 C4 C3 120.2(5) . . ?
C5 C4 H4 119.9 . . ?
C4 C5 H5 119.4 . . ?
C4 C5 C6 121.2(5) . . ?
C6 C5 H5 119.4 . . ?
C1 C6 C5 117.3(4) . . ?
C1 C6 C10 122.8(4) . . ?
C5 C6 C10 119.8(5) . . ?
C2 C7 H7 108.5 . . ?
C8 C7 C2 111.7(4) . . ?
C8 C7 H7 108.5 . . ?
C9 C7 C2 110.5(5) . . ?
C9 C7 H7 108.5 . . ?
C9 C7 C8 108.9(5) . . ?
C7 C8 H8A 109.5 . . ?
C7 C8 H8B 109.5 . . ?
C7 C8 H8C 109.5 . . ?
H8A C8 H8B 109.5 . . ?
H8A C8 H8C 109.5 . . ?
H8B C8 H8C 109.5 . . ?
C7 C9 H9C 109.5 . . ?
C7 C9 H9D 109.5 . . ?
C7 C9 H9E 109.5 . . ?
H9C C9 H9D 109.5 . . ?
H9C C9 H9E 109.5 . . ?
H9D C9 H9E 109.5 . . ?
C6 C10 H10 107.5 . . ?
C6 C10 C11 109.8(5) . . ?
C6 C10 C12 112.5(5) . . ?
C11 C10 H10 107.5 . . ?
C12 C10 H10 107.5 . . ?
C12 C10 C11 111.8(5) . . ?
C10 C11 H11A 109.5 . . ?
C10 C11 H11B 109.5 . . ?
C10 C11 H11C 109.5 . . ?
H11A C11 H11B 109.5 . . ?
H11A C11 H11C 109.5 . . ?
H11B C11 H11C 109.5 . . ?
C10 C12 H12A 109.5 . . ?
C10 C12 H12B 109.5 . . ?
C10 C12 H12C 109.5 . . ?
H12A C12 H12B 109.5 . . ?
H12A C12 H12C 109.5 . . ?
H12B C12 H12C 109.5 . . ?
C14 C13 O8 118.2(4) . . ?
C14 C13 C18 123.5(4) . . ?
C18 C13 O8 117.9(4) . . ?
C13 C14 C15 117.2(4) . . ?
C13 C14 C19 123.2(4) . . ?
C15 C14 C19 119.6(4) . . ?
C14 C15 H15 119.4 . . ?
C16 C15 C14 121.2(4) . . ?
C16 C15 H15 119.4 . . ?
C15 C16 H16 120.0 . . ?
C15 C16 C17 119.9(4) . . ?
C17 C16 H16 120.0 . . ?
C16 C17 H17 119.6 . . ?
C18 C17 C16 120.7(4) . . ?
C18 C17 H17 119.6 . . ?
C13 C18 C22 122.3(4) . . ?
C17 C18 C13 117.3(4) . . ?
C17 C18 C22 120.2(4) . . ?
C14 C19 H19 107.8 . . ?
C14 C19 C20 111.7(4) . . ?
C14 C19 C21 111.1(4) . . ?
C20 C19 H19 107.8 . . ?
C20 C19 C21 110.6(4) . . ?
C21 C19 H19 107.8 . . ?
C19 C20 H20A 109.5 . . ?
C19 C20 H20B 109.5 . . ?
C19 C20 H20C 109.5 . . ?
H20A C20 H20B 109.5 . . ?
H20A C20 H20C 109.5 . . ?
H20B C20 H20C 109.5 . . ?
C19 C21 H21A 109.5 . . ?
C19 C21 H21B 109.5 . . ?
C19 C21 H21C 109.5 . . ?
H21A C21 H21B 109.5 . . ?
H21A C21 H21C 109.5 . . ?
H21B C21 H21C 109.5 . . ?
C18 C22 H22 107.9 . . ?
C18 C22 C24 109.3(4) . . ?
C23 C22 C18 113.0(4) . . ?
C23 C22 H22 107.9 . . ?
C23 C22 C24 110.7(4) . . ?
C24 C22 H22 107.9 . . ?
C22 C23 H23A 109.5 . . ?
C22 C23 H23B 109.5 . . ?
C22 C23 H23C 109.5 . . ?
H23A C23 H23B 109.5 . . ?
H23A C23 H23C 109.5 . . ?
H23B C23 H23C 109.5 . . ?
C22 C24 H24A 109.5 . . ?
C22 C24 H24B 109.5 . . ?
C22 C24 H24C 109.5 . . ?
H24A C24 H24B 109.5 . . ?
H24A C24 H24C 109.5 . . ?
H24B C24 H24C 109.5 . . ?
O10 C25 H25A 110.3 . . ?
O10 C25 H25B 110.3 . . ?
O10 C25 C26 107.0(4) . . ?
H25A C25 H25B 108.6 . . ?
C26 C25 H25A 110.3 . . ?
C26 C25 H25B 110.3 . . ?
O11 C26 C25 106.9(4) . . ?
O11 C26 H26A 110.3 . . ?
O11 C26 H26B 110.3 . . ?
C25 C26 H26A 110.3 . . ?
C25 C26 H26B 110.3 . . ?
H26A C26 H26B 108.6 . . ?
O11 C27 H27A 109.9 . . ?
O11 C27 H27B 109.9 . . ?
O11 C27 C28 108.8(4) . . ?
H27A C27 H27B 108.3 . . ?
C28 C27 H27A 109.9 . . ?
C28 C27 H27B 109.9 . . ?
O12 C28 C27 106.7(4) . . ?
O12 C28 H28A 110.4 . . ?
O12 C28 H28B 110.4 . . ?
C27 C28 H28A 110.4 . . ?
C27 C28 H28B 110.4 . . ?
H28A C28 H28B 108.6 . . ?
O12 C29 H29A 110.4 . . ?
O12 C29 H29B 110.4 . . ?
O12 C29 C30 106.8(4) . . ?
H29A C29 H29B 108.6 . . ?
C30 C29 H29A 110.4 . . ?
C30 C29 H29B 110.4 . . ?
O13 C30 C29 106.3(4) . . ?
O13 C30 H30A 110.5 . . ?
O13 C30 H30B 110.5 . . ?
C29 C30 H30A 110.5 . . ?
C29 C30 H30B 110.5 . . ?
H30A C30 H30B 108.7 . . ?
O13 C31 H31A 110.5 . . ?
O13 C31 H31B 110.5 . . ?
O13 C31 C32 106.1(4) . . ?
H31A C31 H31B 108.7 . . ?
C32 C31 H31A 110.5 . . ?
C32 C31 H31B 110.5 . . ?
O14 C32 C31 106.8(4) . . ?
O14 C32 H32A 110.4 . . ?
O14 C32 H32B 110.4 . . ?
C31 C32 H32A 110.4 . . ?
C31 C32 H32B 110.4 . . ?
H32A C32 H32B 108.6 . . ?
O14 C33 H33A 109.6 . . ?
O14 C33 H33B 109.6 . . ?
O14 C33 C34 110.3(4) . . ?
H33A C33 H33B 108.1 . . ?
C34 C33 H33A 109.6 . . ?
C34 C33 H33B 109.6 . . ?
O15 C34 C33 105.7(4) . . ?
O15 C34 H34A 110.6 . . ?
O15 C34 H34B 110.6 . . ?
C33 C34 H34A 110.6 . . ?
C33 C34 H34B 110.6 . . ?
H34A C34 H34B 108.7 . . ?
O15 C35 H35A 110.5 . . ?
O15 C35 H35B 110.5 . . ?
O15 C35 C36 106.4(4) . . ?
H35A C35 H35B 108.6 . . ?
C36 C35 H35A 110.5 . . ?
C36 C35 H35B 110.5 . . ?
O10 C36 C35 108.1(4) . . ?
O10 C36 H36A 110.1 . . ?
O10 C36 H36B 110.1 . . ?
C35 C36 H36A 110.1 . . ?
C35 C36 H36B 110.1 . . ?
H36A C36 H36B 108.4 . . ?
C37 O16 H16A 109.5 . . ?
O16 C37 H37A 109.5 . . ?
O16 C37 H37B 109.5 . . ?
O16 C37 H37C 109.5 . . ?
H37A C37 H37B 109.5 . . ?
H37A C37 H37C 109.5 . . ?
H37B C37 H37C 109.5 . . ?
H17A O17 H17B 109.4 . . ?

loop_
_geom_bond_atom_site_label_1
_geom_bond_atom_site_label_2
_geom_bond_distance
_geom_bond_site_symmetry_2
_geom_bond_publ_flag
Sm1 O1 2.294(3) . ?
Sm1 O5 2.277(3) . ?
Sm1 O9 2.403(3) . ?
Sm1 O10 2.574(3) . ?
Sm1 O11 2.554(3) . ?
Sm1 O12 2.504(3) . ?
Sm1 O13 2.572(3) . ?
Sm1 O14 2.558(3) . ?
Sm1 O15 2.603(3) . ?
I0AA I1AA 2.8039(14) . ?
I0AA I3 2.439(17) . ?
I0AA I5 0.714(15) . ?
I1 I5 2.64(2) . ?
I1AA I3 1.06(2) . ?
I2 I4 1.48(3) . ?
I3 I5 2.92(2) . ?
P1 O1 1.502(3) . ?
P1 O2 1.504(3) . ?
P1 O3 1.553(3) . ?
P1 O4 1.610(3) . ?
P2 O5 1.502(3) . ?
P2 O6 1.557(3) . ?
P2 O7 1.498(3) . ?
P2 O8 1.606(3) . ?
O3 H3 0.8400 . ?
O4 C1 1.403(5) . ?
O6 H6 0.8400 . ?
O8 C13 1.406(5) . ?
O9 H9A 1.0125 . ?
O9 H9B 1.0004 . ?
O10 C25 1.437(6) . ?
O10 C36 1.443(6) . ?
O11 C26 1.443(6) . ?
O11 C27 1.450(6) . ?
O12 C28 1.437(6) . ?
O12 C29 1.443(6) . ?
O13 C30 1.435(6) . ?
O13 C31 1.432(6) . ?
O14 C32 1.449(6) . ?
O14 C33 1.451(6) . ?
O15 C34 1.431(6) . ?
O15 C35 1.437(6) . ?
C1 C2 1.398(7) . ?
C1 C6 1.402(7) . ?
C2 C3 1.396(7) . ?
C2 C7 1.530(7) . ?
C3 H3A 0.9500 . ?
C3 C4 1.383(8) . ?
C4 H4 0.9500 . ?
C4 C5 1.375(7) . ?
C5 H5 0.9500 . ?
C5 C6 1.403(7) . ?
C6 C10 1.524(7) . ?
C7 H7 1.0000 . ?
C7 C8 1.523(8) . ?
C7 C9 1.511(8) . ?
C8 H8A 0.9800 . ?
C8 H8B 0.9800 . ?
C8 H8C 0.9800 . ?
C9 H9C 0.9800 . ?
C9 H9D 0.9800 . ?
C9 H9E 0.9800 . ?
C10 H10 1.0000 . ?
C10 C11 1.533(8) . ?
C10 C12 1.529(9) . ?
C11 H11A 0.9800 . ?
C11 H11B 0.9800 . ?
C11 H11C 0.9800 . ?
C12 H12A 0.9800 . ?
C12 H12B 0.9800 . ?
C12 H12C 0.9800 . ?
C13 C14 1.392(6) . ?
C13 C18 1.398(6) . ?
C14 C15 1.400(6) . ?
C14 C19 1.520(6) . ?
C15 H15 0.9500 . ?
C15 C16 1.389(7) . ?
C16 H16 0.9500 . ?
C16 C17 1.399(7) . ?
C17 H17 0.9500 . ?
C17 C18 1.398(7) . ?
C18 C22 1.522(6) . ?
C19 H19 1.0000 . ?
C19 C20 1.522(6) . ?
C19 C21 1.531(6) . ?
C20 H20A 0.9800 . ?
C20 H20B 0.9800 . ?
C20 H20C 0.9800 . ?
C21 H21A 0.9800 . ?
C21 H21B 0.9800 . ?
C21 H21C 0.9800 . ?
C22 H22 1.0000 . ?
C22 C23 1.522(7) . ?
C22 C24 1.532(7) . ?
C23 H23A 0.9800 . ?
C23 H23B 0.9800 . ?
C23 H23C 0.9800 . ?
C24 H24A 0.9800 . ?
C24 H24B 0.9800 . ?
C24 H24C 0.9800 . ?
C25 H25A 0.9900 . ?
C25 H25B 0.9900 . ?
C25 C26 1.481(8) . ?
C26 H26A 0.9900 . ?
C26 H26B 0.9900 . ?
C27 H27A 0.9900 . ?
C27 H27B 0.9900 . ?
C27 C28 1.497(7) . ?
C28 H28A 0.9900 . ?
C28 H28B 0.9900 . ?
C29 H29A 0.9900 . ?
C29 H29B 0.9900 . ?
C29 C30 1.515(7) . ?
C30 H30A 0.9900 . ?
C30 H30B 0.9900 . ?
C31 H31A 0.9900 . ?
C31 H31B 0.9900 . ?
C31 C32 1.513(7) . ?
C32 H32A 0.9900 . ?
C32 H32B 0.9900 . ?
C33 H33A 0.9900 . ?
C33 H33B 0.9900 . ?
C33 C34 1.488(7) . ?
C34 H34A 0.9900 . ?
C34 H34B 0.9900 . ?
C35 H35A 0.9900 . ?
C35 H35B 0.9900 . ?
C35 C36 1.490(7) . ?
C36 H36A 0.9900 . ?
C36 H36B 0.9900 . ?
O16 H16A 0.8400 . ?
O16 C37 1.425(9) . ?
C37 H37A 0.9800 . ?
C37 H37B 0.9800 . ?
C37 H37C 0.9800 . ?
O17 H17A 0.8708 . ?
O17 H17B 0.8702 . ?

loop_
_geom_torsion_atom_site_label_1
_geom_torsion_atom_site_label_2
_geom_torsion_atom_site_label_3
_geom_torsion_atom_site_label_4
_geom_torsion
_geom_torsion_site_symmetry_1
_geom_torsion_site_symmetry_2
_geom_torsion_site_symmetry_3
_geom_torsion_site_symmetry_4
_geom_torsion_publ_flag
Sm1 O10 C25 C26 43.3(5) . . . . ?
Sm1 O10 C36 C35 -32.7(5) . . . . ?
Sm1 O11 C26 C25 49.6(5) . . . . ?
Sm1 O11 C27 C28 53.8(5) . . . . ?
Sm1 O12 C28 C27 25.2(6) . . . . ?
Sm1 O12 C29 C30 -45.9(5) . . . . ?
Sm1 O13 C30 C29 -43.3(5) . . . . ?
Sm1 O13 C31 C32 49.1(4) . . . . ?
Sm1 O14 C32 C31 44.6(4) . . . . ?
Sm1 O14 C33 C34 42.6(5) . . . . ?
Sm1 O15 C34 C33 47.9(4) . . . . ?
Sm1 O15 C35 C36 -55.4(4) . . . . ?
I0AA I1AA I3 I5 2.0(4) . . . . ?
I1AA I0AA I5 I1 -172.8(8) . . . . ?
I1AA I0AA I5 I3 6.7(17) . . . . ?
I3 I0AA I5 I1 -179.5(10) . . . . ?
P1 O4 C1 C2 -98.4(5) . . . . ?
P1 O4 C1 C6 86.5(5) . . . . ?
P2 O8 C13 C14 99.7(4) . . . . ?
P2 O8 C13 C18 -87.2(5) . . . . ?
O1 P1 O4 C1 -169.3(3) . . . . ?
O2 P1 O1 Sm1 -13.6(4) . . . . ?
O2 P1 O4 C1 -45.9(4) . . . . ?
O3 P1 O1 Sm1 -140.6(3) . . . . ?
O3 P1 O4 C1 75.4(4) . . . . ?
O4 P1 O1 Sm1 106.9(3) . . . . ?
O4 C1 C2 C3 -176.6(4) . . . . ?
O4 C1 C2 C7 1.9(7) . . . . ?
O4 C1 C6 C5 178.1(4) . . . . ?
O4 C1 C6 C10 2.0(7) . . . . ?
O5 P2 O8 C13 164.9(3) . . . . ?
O6 P2 O5 Sm1 7.7(9) . . . . ?
O6 P2 O8 C13 -79.4(4) . . . . ?
O7 P2 O5 Sm1 -121.2(8) . . . . ?
O7 P2 O8 C13 40.7(4) . . . . ?
O8 P2 O5 Sm1 117.3(8) . . . . ?
O8 C13 C14 C15 176.7(4) . . . . ?
O8 C13 C14 C19 -3.9(6) . . . . ?
O8 C13 C18 C17 -176.1(4) . . . . ?
O8 C13 C18 C22 0.3(6) . . . . ?
O10 C25 C26 O11 -58.4(5) . . . . ?
O11 C27 C28 O12 -49.3(6) . . . . ?
O12 C29 C30 O13 54.9(5) . . . . ?
O13 C31 C32 O14 -59.0(5) . . . . ?
O14 C33 C34 O15 -57.9(5) . . . . ?
O15 C35 C36 O10 55.3(5) . . . . ?
C1 C2 C3 C4 -1.1(8) . . . . ?
C1 C2 C7 C8 -110.0(6) . . . . ?
C1 C2 C7 C9 128.6(6) . . . . ?
C1 C6 C10 C11 106.5(6) . . . . ?
C1 C6 C10 C12 -128.3(6) . . . . ?
C2 C1 C6 C5 3.1(7) . . . . ?
C2 C1 C6 C10 -173.0(5) . . . . ?
C2 C3 C4 C5 2.3(8) . . . . ?
C3 C2 C7 C8 68.4(7) . . . . ?
C3 C2 C7 C9 -53.1(7) . . . . ?
C3 C4 C5 C6 -0.6(8) . . . . ?
C4 C5 C6 C1 -2.0(7) . . . . ?
C4 C5 C6 C10 174.2(5) . . . . ?
C5 C6 C10 C11 -69.5(6) . . . . ?
C5 C6 C10 C12 55.7(7) . . . . ?
C6 C1 C2 C3 -1.6(7) . . . . ?
C6 C1 C2 C7 176.8(4) . . . . ?
C7 C2 C3 C4 -179.6(5) . . . . ?
C13 C14 C15 C16 -2.1(7) . . . . ?
C13 C14 C19 C20 -113.4(5) . . . . ?
C13 C14 C19 C21 122.6(5) . . . . ?
C13 C18 C22 C23 133.3(5) . . . . ?
C13 C18 C22 C24 -102.9(5) . . . . ?
C14 C13 C18 C17 -3.4(7) . . . . ?
C14 C13 C18 C22 172.9(4) . . . . ?
C14 C15 C16 C17 -0.2(7) . . . . ?
C15 C14 C19 C20 66.0(5) . . . . ?
C15 C14 C19 C21 -57.9(6) . . . . ?
C15 C16 C17 C18 0.9(7) . . . . ?
C16 C17 C18 C13 0.8(7) . . . . ?
C16 C17 C18 C22 -175.6(4) . . . . ?
C17 C18 C22 C23 -50.5(6) . . . . ?
C17 C18 C22 C24 73.3(6) . . . . ?
C18 C13 C14 C15 4.0(7) . . . . ?
C18 C13 C14 C19 -176.5(4) . . . . ?
C19 C14 C15 C16 178.4(4) . . . . ?
C25 O10 C36 C35 -176.3(4) . . . . ?
C26 O11 C27 C28 -81.5(5) . . . . ?
C27 O11 C26 C25 -176.5(4) . . . . ?
C28 O12 C29 C30 131.5(4) . . . . ?
C29 O12 C28 C27 -152.0(4) . . . . ?
C30 O13 C31 C32 -170.2(4) . . . . ?
C31 O13 C30 C29 176.7(4) . . . . ?
C32 O14 C33 C34 -97.4(5) . . . . ?
C33 O14 C32 C31 -175.9(4) . . . . ?
C34 O15 C35 C36 166.7(4) . . . . ?
C35 O15 C34 C33 -175.0(4) . . . . ?
C36 O10 C25 C26 -171.9(4) . . . . ?
